data_1539845
loop_
_publ_author_name
'Borup, F.'
'Nielson, K.'
'Berg, R.W.'

_publ_section_title
;
 The crystal structure of K7 Nb (S O4)6 and K7 Ta (S O4) 6
;
_journal_name_full 'Acta Chemica Scandinavica (43,1989-)'
_journal_page_first 328
_journal_page_last 331
_journal_volume 44
_journal_year 1990
_chemical_formula_sum 'K7 Nb O24 S6'
_chemical_name_systematic 'K7 Nb (S O4)6'
_space_group_IT_number 148
_symmetry_space_group_name_Hall '-R 3'
_symmetry_space_group_name_H-M 'R -3 :H'
_cell_angle_alpha 90
_cell_angle_beta 90
_cell_angle_gamma 120
_cell_formula_units_Z 3
_cell_length_a 15.106
_cell_length_b 15.106
_cell_length_c 9.254
_cell_volume 1828.770
_citation_journal_id_ASTM ACHSE7
_cod_data_source_file Borup_ACHSE7_1990_1469.cif
_cod_data_source_block K7Nb1O24S6
_cod_original_cell_volume 1828.77
_cod_original_formula_sum 'K7 Nb1 O24 S6'
_cod_database_code 1539845

loop_
_symmetry_equiv_pos_as_xyz
x,y,z
-y,x-y,z
-x+y,-x,z
-x,-y,-z
y,-x+y,-z
x-y,x,-z
x+2/3,y+1/3,z+1/3
-y+2/3,x-y+1/3,z+1/3
-x+y+2/3,-x+1/3,z+1/3
-x+2/3,-y+1/3,-z+1/3
y+2/3,-x+y+1/3,-z+1/3
x-y+2/3,x+1/3,-z+1/3
x+1/3,y+2/3,z+2/3
-y+1/3,x-y+2/3,z+2/3
-x+y+1/3,-x+2/3,z+2/3
-x+1/3,-y+2/3,-z+2/3
y+1/3,-x+y+2/3,-z+2/3
x-y+1/3,x+2/3,-z+2/3

loop_
_atom_site_label
_atom_site_type_symbol
_atom_site_fract_x
_atom_site_fract_y
_atom_site_fract_z
_atom_site_occupancy
_atom_site_U_iso_or_equiv
O3 O-2 -0.191 -0.4313 -0.4516 1 0.0
K1 K+1 0.06175 0.28028 -0.37942 1 0.0
Nb1 Nb+5 0 0 0 1 0.0
O4 O-2 -0.3348 -0.4086 -0.4957 1 0.0
O1 O-2 -0.0051 0.153 0.3648 1 0.0
S1 S+6 -0.15833 0.03353 -0.22276 1 0.0
K2 K+1 0 0 0.5 1 0.0
O2 O-2 0.0144 -0.0981 -0.1211 1 0.0
